data_2226230
loop_
_publ_author_name
'Saber, Asmaa'
'Zouihri, Hafid'
'Essassi, El Mokhtar'
'Ng, Seik Weng'

_publ_section_title
;
 4-Methyl-2,3-dihydro-1<i>H</i>-1,5-benzodiazepin-2-one monohydrate
;
_journal_coeditor_code NC2183
_journal_issue 6
_journal_name_full 'Acta Crystallographica Section E'
_journal_page_first o1408
_journal_paper_doi 10.1107/S1600536810017885
_journal_volume 66
_journal_year 2010
_chemical_formula_iupac 'C10 H10 N2 O, H2 O'
_chemical_formula_moiety 'C10 H10 N2 O, H2 O'
_chemical_formula_sum 'C10 H12 N2 O2'
_chemical_formula_weight 192.22
_chemical_name_systematic
;
4-Methyl-2,3-dihydro-1<i>H</i>-1,5-benzodiazepin-2-one monohydrate
;
_space_group_IT_number 2
_symmetry_cell_setting triclinic
_symmetry_space_group_name_Hall '-P 1'
_symmetry_space_group_name_H-M 'P -1'
_atom_sites_solution_hydrogens geom
_atom_sites_solution_primary direct
_atom_sites_solution_secondary difmap
_audit_creation_method SHELXL-97
_cell_angle_alpha 85.3750(10)
_cell_angle_beta 83.9590(10)
_cell_angle_gamma 83.8070(10)
_cell_formula_units_Z 2
_cell_length_a 4.90130(10)
_cell_length_b 7.31480(10)
_cell_length_c 13.5688(2)
_cell_measurement_reflns_used 7100
_cell_measurement_temperature 100(2)
_cell_measurement_theta_max 37.4
_cell_measurement_theta_min 2.8
_cell_volume 479.762(14)
_computing_cell_refinement 'SAINT (Bruker, 2008)'
_computing_data_collection 'APEX2 (Bruker, 2008)'
_computing_data_reduction 'SAINT (Bruker, 2008)'
_computing_molecular_graphics 'X-SEED (Barbour, 2001)'
_computing_publication_material 'publCIF (Westrip, 2010)'
_computing_structure_refinement 'SHELXL97 (Sheldrick, 2008)'
_computing_structure_solution 'SHELXS97 (Sheldrick, 2008)'
_diffrn_ambient_temperature 100(2)
_diffrn_measured_fraction_theta_full 0.998
_diffrn_measured_fraction_theta_max 0.998
_diffrn_measurement_device_type 'Bruker X8 APEXII'
_diffrn_measurement_method '\f and \w scans'
_diffrn_radiation_monochromator graphite
_diffrn_radiation_source 'fine-focus sealed tube'
_diffrn_radiation_type MoK\a
_diffrn_radiation_wavelength 0.71073
_diffrn_reflns_av_R_equivalents 0.0252
_diffrn_reflns_av_sigmaI/netI 0.0168
_diffrn_reflns_limit_h_max 6
_diffrn_reflns_limit_h_min -6
_diffrn_reflns_limit_k_max 10
_diffrn_reflns_limit_k_min -10
_diffrn_reflns_limit_l_max 19
_diffrn_reflns_limit_l_min -19
_diffrn_reflns_number 14168
_diffrn_reflns_theta_full 30.00
_diffrn_reflns_theta_max 30.00
_diffrn_reflns_theta_min 2.81
_diffrn_standards_decay_% 0
_diffrn_standards_interval_count 0
_diffrn_standards_interval_time 0
_diffrn_standards_number 0
_exptl_absorpt_coefficient_mu 0.095
_exptl_absorpt_correction_type none
_exptl_crystal_colour Colorless
_exptl_crystal_density_diffrn 1.331
_exptl_crystal_density_method 'not measured'
_exptl_crystal_description Block
_exptl_crystal_F_000 204
_exptl_crystal_size_max 0.43
_exptl_crystal_size_mid 0.27
_exptl_crystal_size_min 0.25
_refine_diff_density_max 0.331
_refine_diff_density_min -0.228
_refine_ls_extinction_method none
_refine_ls_goodness_of_fit_ref 1.012
_refine_ls_hydrogen_treatment mixed
_refine_ls_matrix_type full
_refine_ls_number_parameters 144
_refine_ls_number_reflns 2778
_refine_ls_number_restraints 6
_refine_ls_restrained_S_all 1.011
_refine_ls_R_factor_all 0.0436
_refine_ls_R_factor_gt 0.0381
_refine_ls_shift/su_max 0.001
_refine_ls_shift/su_mean 0.001
_refine_ls_structure_factor_coef Fsqd
_refine_ls_weighting_details 'calc w=1/[\s^2^(Fo^2^)+(0.0699P)^2^+0.0787P] where P=(Fo^2^+2Fc^2^)/3'
_refine_ls_weighting_scheme calc
_refine_ls_wR_factor_gt 0.1084
_refine_ls_wR_factor_ref 0.1151
_reflns_number_gt 2417
_reflns_number_total 2778
_reflns_threshold_expression I>2\s(I)
_cod_data_source_file nc2183.cif
_cod_data_source_block I
_cod_depositor_comments
;
The following automatic conversions were performed:
'_symmetry_cell_setting' value 'Triclinic' changed to 'triclinic'
according to '/home/saulius/struct/CIF-dictionaries/cif_core.dic'
dictionary named 'cif_core.dic' version 2.4.1 from
2010-06-29.

'_exptl_absorpt_correction_type' value 'None' changed to
'none' according to '/home/saulius/struct/CIF-dictionaries/cif_core.dic'
dictionary named 'cif_core.dic' version 2.4.1 from 2010-06-29.

Automatic conversion script
Id: cif_fix_enum 1527 2010-12-29 10:47:43Z saulius 
;
_cod_original_cell_volume 479.760(10)
_cod_database_code 2226230
_cod_database_fobs_code 2226230

loop_
_symmetry_equiv_pos_as_xyz
'x, y, z'
'-x, -y, -z'

loop_
_atom_site_type_symbol
_atom_site_label
_atom_site_fract_x
_atom_site_fract_y
_atom_site_fract_z
_atom_site_U_iso_or_equiv
_atom_site_adp_type
_atom_site_calc_flag
_atom_site_refinement_flags
_atom_site_occupancy
_atom_site_disorder_assembly
_atom_site_disorder_group
O O1 0.50754(15) 0.32480(10) 0.41041(5) 0.03282(18) Uani d . 1 . .
O O1W 0.7622(2) 0.90681(16) 0.01525(8) 0.0615(3) Uani d D 1 . .
H H11 0.781(4) 0.8214(18) 0.0590(11) 0.067(5) Uiso d D 1 . .
H H12 0.597(3) 0.941(5) 0.009(3) 0.082(13) Uiso d PD 0.50 . .
H H13 0.891(6) 0.975(4) 0.012(3) 0.094(15) Uiso d PD 0.50 . .
N N1 0.89510(16) 0.62527(11) 0.17532(6) 0.02795(18) Uani d . 1 . .
N N2 0.74476(15) 0.57576(10) 0.39494(5) 0.02466(17) Uani d D 1 . .
H H2 0.654(3) 0.6122(18) 0.4498(8) 0.037(3) Uiso d D 1 . .
C C1 1.02194(17) 0.70536(12) 0.24757(7) 0.02450(18) Uani d . 1 . .
C C2 1.21868(19) 0.82648(13) 0.21134(8) 0.0313(2) Uani d . 1 . .
H H2A 1.2708 0.8399 0.1419 0.038 Uiso calc R 1 . .
C C3 1.3380(2) 0.92630(13) 0.27404(9) 0.0348(2) Uani d . 1 . .
H H3 1.4753 1.0043 0.2481 0.042 Uiso calc R 1 . .
C C4 1.2567(2) 0.91253(13) 0.37537(9) 0.0335(2) Uani d . 1 . .
H H4 1.3346 0.9837 0.4187 0.040 Uiso calc R 1 . .
C C5 1.06207(19) 0.79500(13) 0.41311(7) 0.02855(19) Uani d . 1 . .
H H5 1.0057 0.7871 0.4824 0.034 Uiso calc R 1 . .
C C6 0.94708(16) 0.68755(11) 0.35054(6) 0.02275(18) Uani d . 1 . .
C C7 0.69461(17) 0.41042(12) 0.36746(6) 0.02391(18) Uani d . 1 . .
C C8 0.88337(18) 0.33830(12) 0.28103(7) 0.02627(19) Uani d . 1 . .
H H81 0.8500 0.2101 0.2715 0.032 Uiso calc R 1 . .
H H82 1.0783 0.3389 0.2940 0.032 Uiso calc R 1 . .
C C9 0.82545(18) 0.46102(13) 0.18931(7) 0.02720(19) Uani d . 1 . .
C C10 0.6764(3) 0.38563(18) 0.11355(9) 0.0449(3) Uani d . 1 . .
H H10A 0.7754 0.2688 0.0934 0.067 Uiso calc R 1 . .
H H10B 0.6667 0.4740 0.0555 0.067 Uiso calc R 1 . .
H H10C 0.4893 0.3646 0.1421 0.067 Uiso calc R 1 . .

loop_
_atom_site_aniso_label
_atom_site_aniso_U_11
_atom_site_aniso_U_22
_atom_site_aniso_U_33
_atom_site_aniso_U_12
_atom_site_aniso_U_13
_atom_site_aniso_U_23
O1 0.0366(4) 0.0335(4) 0.0295(3) -0.0160(3) 0.0020(3) 0.0010(3)
O1W 0.0490(6) 0.0668(7) 0.0649(6) -0.0157(5) -0.0123(5) 0.0400(5)
N1 0.0277(4) 0.0321(4) 0.0230(3) -0.0036(3) -0.0011(3) 0.0039(3)
N2 0.0266(3) 0.0232(4) 0.0234(3) -0.0059(3) 0.0027(3) 0.0005(3)
C1 0.0223(4) 0.0226(4) 0.0272(4) -0.0013(3) -0.0015(3) 0.0047(3)
C2 0.0265(4) 0.0291(5) 0.0356(5) -0.0040(3) 0.0025(3) 0.0091(4)
C3 0.0253(4) 0.0243(4) 0.0534(6) -0.0063(3) -0.0016(4) 0.0073(4)
C4 0.0288(4) 0.0231(4) 0.0500(6) -0.0040(3) -0.0088(4) -0.0025(4)
C5 0.0289(4) 0.0244(4) 0.0325(4) -0.0022(3) -0.0044(3) -0.0018(3)
C6 0.0209(3) 0.0192(4) 0.0270(4) -0.0013(3) -0.0011(3) 0.0030(3)
C7 0.0256(4) 0.0233(4) 0.0227(4) -0.0047(3) -0.0037(3) 0.0036(3)
C8 0.0279(4) 0.0222(4) 0.0281(4) -0.0015(3) -0.0020(3) -0.0005(3)
C9 0.0264(4) 0.0314(4) 0.0232(4) -0.0023(3) -0.0004(3) -0.0013(3)
C10 0.0537(7) 0.0509(7) 0.0340(5) -0.0132(5) -0.0124(5) -0.0054(5)

loop_
_atom_type_symbol
_atom_type_description
_atom_type_scat_dispersion_real
_atom_type_scat_dispersion_imag
_atom_type_scat_source
C C 0.0033 0.0016 'International Tables Vol C Tables 4.2.6.8 and 6.1.1.4'
H H 0.0000 0.0000 'International Tables Vol C Tables 4.2.6.8 and 6.1.1.4'
N N 0.0061 0.0033 'International Tables Vol C Tables 4.2.6.8 and 6.1.1.4'
O O 0.0106 0.0060 'International Tables Vol C Tables 4.2.6.8 and 6.1.1.4'

loop_
_geom_angle_atom_site_label_1
_geom_angle_atom_site_label_2
_geom_angle_atom_site_label_3
_geom_angle_site_symmetry_1
_geom_angle_site_symmetry_3
_geom_angle
_geom_angle_publ_flag
H11 O1W H12 . . 112.1(16) ?
H11 O1W H13 . . 110.7(16) ?
H12 O1W H13 . . 126(3) ?
C9 N1 C1 . . 121.45(8) ?
C7 N2 C6 . . 127.19(7) ?
C7 N2 H2 . . 116.4(9) ?
C6 N2 H2 . . 116.0(9) ?
C2 C1 C6 . . 118.40(9) ?
C2 C1 N1 . . 116.10(8) ?
C6 C1 N1 . . 125.17(8) ?
C3 C2 C1 . . 121.59(9) ?
C3 C2 H2A . . 119.2 ?
C1 C2 H2A . . 119.2 ?
C2 C3 C4 . . 119.72(9) ?
C2 C3 H3 . . 120.1 ?
C4 C3 H3 . . 120.1 ?
C5 C4 C3 . . 119.93(9) ?
C5 C4 H4 . . 120.0 ?
C3 C4 H4 . . 120.0 ?
C4 C5 C6 . . 120.84(9) ?
C4 C5 H5 . . 119.6 ?
C6 C5 H5 . . 119.6 ?
C5 C6 C1 . . 119.44(8) ?
C5 C6 N2 . . 116.97(8) ?
C1 C6 N2 . . 123.42(8) ?
O1 C7 N2 . . 122.09(8) ?
O1 C7 C8 . . 122.73(8) ?
N2 C7 C8 . . 115.18(7) ?
C7 C8 C9 . . 108.21(7) ?
C7 C8 H81 . . 110.1 ?
C9 C8 H81 . . 110.1 ?
C7 C8 H82 . . 110.1 ?
C9 C8 H82 . . 110.1 ?
H81 C8 H82 . . 108.4 ?
N1 C9 C10 . . 119.67(9) ?
N1 C9 C8 . . 122.68(8) ?
C10 C9 C8 . . 117.64(8) ?
C9 C10 H10A . . 109.5 ?
C9 C10 H10B . . 109.5 ?
H10A C10 H10B . . 109.5 ?
C9 C10 H10C . . 109.5 ?
H10A C10 H10C . . 109.5 ?
H10B C10 H10C . . 109.5 ?

loop_
_geom_bond_atom_site_label_1
_geom_bond_atom_site_label_2
_geom_bond_site_symmetry_2
_geom_bond_distance
_geom_bond_publ_flag
O1 C7 . 1.2349(10) ?
O1W H11 . 0.830(10) ?
O1W H12 . 0.830(10) ?
O1W H13 . 0.840(10) ?
N1 C9 . 1.2783(12) ?
N1 C1 . 1.4108(12) ?
N2 C7 . 1.3484(11) ?
N2 C6 . 1.4088(10) ?
N2 H2 . 0.871(8) ?
C1 C2 . 1.4038(12) ?
C1 C6 . 1.4061(12) ?
C2 C3 . 1.3769(15) ?
C2 H2A . 0.9500 ?
C3 C4 . 1.3894(16) ?
C3 H3 . 0.9500 ?
C4 C5 . 1.3836(13) ?
C4 H4 . 0.9500 ?
C5 C6 . 1.4000(12) ?
C5 H5 . 0.9500 ?
C7 C8 . 1.5086(12) ?
C8 C9 . 1.5081(12) ?
C8 H81 . 0.9900 ?
C8 H82 . 0.9900 ?
C9 C10 . 1.4937(14) ?
C10 H10A . 0.9800 ?
C10 H10B . 0.9800 ?
C10 H10C . 0.9800 ?

loop_
_geom_hbond_atom_site_label_D
_geom_hbond_atom_site_label_H
_geom_hbond_atom_site_label_A
_geom_hbond_site_symmetry_A
_geom_hbond_distance_DH
_geom_hbond_distance_HA
_geom_hbond_distance_DA
_geom_hbond_angle_DHA
_geom_hbond_publ_flag
N2 H2 O1 2_666 0.870(10) 2.046(9) 2.9090(10) 171.0(10) yes
O1w H11 N1 . 0.830(10) 2.123(9) 2.9450(10) 170(2) yes
O1w H13 O1w 2_775 0.840(10) 1.980(10) 2.803(2) 167(5) yes

loop_
_geom_torsion_atom_site_label_1
_geom_torsion_atom_site_label_2
_geom_torsion_atom_site_label_3
_geom_torsion_atom_site_label_4
_geom_torsion_site_symmetry_1
_geom_torsion_site_symmetry_2
_geom_torsion_site_symmetry_3
_geom_torsion_site_symmetry_4
_geom_torsion
_geom_torsion_publ_flag
C9 N1 C1 C2 . . . . 145.61(9) ?
C9 N1 C1 C6 . . . . -41.08(13) ?
C6 C1 C2 C3 . . . . 0.11(13) ?
N1 C1 C2 C3 . . . . 173.89(8) ?
C1 C2 C3 C4 . . . . -2.16(15) ?
C2 C3 C4 C5 . . . . 1.76(14) ?
C3 C4 C5 C6 . . . . 0.68(14) ?
C4 C5 C6 C1 . . . . -2.73(13) ?
C4 C5 C6 N2 . . . . -178.25(8) ?
C2 C1 C6 C5 . . . . 2.31(12) ?
N1 C1 C6 C5 . . . . -170.86(8) ?
C2 C1 C6 N2 . . . . 177.52(7) ?
N1 C1 C6 N2 . . . . 4.35(13) ?
C7 N2 C6 C5 . . . . -147.70(9) ?
C7 N2 C6 C1 . . . . 36.97(13) ?
C6 N2 C7 O1 . . . . -178.52(8) ?
C6 N2 C7 C8 . . . . 1.60(13) ?
O1 C7 C8 C9 . . . . 112.70(9) ?
N2 C7 C8 C9 . . . . -67.42(10) ?
C1 N1 C9 C10 . . . . 176.32(9) ?
C1 N1 C9 C8 . . . . -2.65(13) ?
C7 C8 C9 N1 . . . . 71.61(11) ?
C7 C8 C9 C10 . . . . -107.38(10) ?
